data_4030071
loop_
_publ_author_name
'Huang, Fei'
'Wu, Ping'
'Wang, Liandi'
'Chen, Jiping'
'Sun, Chenglin'
'Yu, Zhengkun'

_publ_section_title
;
 Copper-Mediated Intramolecular Oxidative C-H/C-H Cross-Coupling of \a-Oxo
 Ketene N,S-Acetals for Indole Synthesis.
;
_journal_issue 21
_journal_name_full 'The Journal of organic chemistry'
_journal_page_first 10553
_journal_paper_doi 10.1021/jo5014542
_journal_volume 79
_journal_year 2014
_chemical_formula_sum 'C17 H15 N O'
_chemical_formula_weight 249.30
_chemical_name_systematic
; 
 ? 
;
_space_group_crystal_system monoclinic
_space_group_IT_number 14
_space_group_name_Hall '-P 2ybc'
_space_group_name_H-M_alt 'P 1 21/c 1'
_symmetry_space_group_name_Hall '-P 2ybc'
_symmetry_space_group_name_H-M 'P 1 21/c 1'
_atom_sites_solution_hydrogens mixed
_audit_creation_method SHELXL-2013
_cell_angle_alpha 90
_cell_angle_beta 90.653(4)
_cell_angle_gamma 90
_cell_formula_units_Z 4
_cell_length_a 14.094(3)
_cell_length_b 7.3935(15)
_cell_length_c 12.576(3)
_cell_measurement_reflns_used 1565
_cell_measurement_temperature 140(2)
_cell_measurement_theta_max 26.99
_cell_measurement_theta_min 2.89
_cell_volume 1310.4(5)
_computing_cell_refinement 'Bruker SAINT'
_computing_data_collection 'Bruker APEX2'
_computing_data_reduction 'Bruker SAINT'
_computing_molecular_graphics 'Bruker SHELXTL'
_computing_publication_material 'Bruker SHELXTL'
_computing_structure_refinement 'SHELXL-2013 (Sheldrick, 2013)'
_computing_structure_solution 'SHELXS-97 (Sheldrick, 2008)'
_diffrn_ambient_temperature 140(2)
_diffrn_measured_fraction_theta_full 0.998
_diffrn_measured_fraction_theta_max 0.996
_diffrn_measurement_device_type 'Bruker APEX-II CCD'
_diffrn_measurement_method '\f and \w scans'
_diffrn_radiation_type MoK\a
_diffrn_radiation_wavelength 0.71073
_diffrn_reflns_av_R_equivalents 0.0571
_diffrn_reflns_av_unetI/netI 0.0639
_diffrn_reflns_Laue_measured_fraction_full 0.998
_diffrn_reflns_Laue_measured_fraction_max 0.996
_diffrn_reflns_limit_h_max 19
_diffrn_reflns_limit_h_min -20
_diffrn_reflns_limit_k_max 10
_diffrn_reflns_limit_k_min -10
_diffrn_reflns_limit_l_max 15
_diffrn_reflns_limit_l_min -17
_diffrn_reflns_number 12603
_diffrn_reflns_point_group_measured_fraction_full 0.998
_diffrn_reflns_point_group_measured_fraction_max 0.996
_diffrn_reflns_theta_full 25.242
_diffrn_reflns_theta_max 30.583
_diffrn_reflns_theta_min 1.445
_exptl_absorpt_coefficient_mu 0.078
_exptl_absorpt_correction_T_max 0.7461
_exptl_absorpt_correction_T_min 0.6728
_exptl_absorpt_correction_type multi-scan
_exptl_absorpt_process_details sadabs
_exptl_crystal_colour colourless
_exptl_crystal_density_diffrn 1.264
_exptl_crystal_F_000 528
_exptl_crystal_size_max 0.250
_exptl_crystal_size_mid 0.150
_exptl_crystal_size_min 0.150
_refine_diff_density_max 0.289
_refine_diff_density_min -0.356
_refine_diff_density_rms 0.055
_refine_ls_extinction_method none
_refine_ls_goodness_of_fit_ref 1.155
_refine_ls_hydrogen_treatment mixed
_refine_ls_matrix_type full
_refine_ls_number_parameters 178
_refine_ls_number_reflns 4009
_refine_ls_number_restraints 0
_refine_ls_restrained_S_all 1.155
_refine_ls_R_factor_all 0.0987
_refine_ls_R_factor_gt 0.0539
_refine_ls_shift/su_max 0.001
_refine_ls_shift/su_mean 0.000
_refine_ls_structure_factor_coef Fsqd
_refine_ls_weighting_details 'w=1/[\s^2^(Fo^2^)+(0.0405P)^2^] where P=(Fo^2^+2Fc^2^)/3'
_refine_ls_weighting_scheme calc
_refine_ls_wR_factor_gt 0.1076
_refine_ls_wR_factor_ref 0.1207
_reflns_Friedel_coverage 0.000
_reflns_number_gt 2512
_reflns_number_total 4009
_reflns_threshold_expression 'I > 2\s(I)'
_cod_data_source_file jo5014542_si_003.cif
_cod_data_source_block dm13438
_cod_depositor_comments 'Adding full bibliography for 4030070--4030072.cif.'
_cod_database_code 4030071
_shelx_space_group_comment
; 
The symmetry employed for this shelxl refinement is uniquely defined 
by the following loop, which should always be used as a source of 
symmetry information in preference to the above space-group names. 
They are only intended as comments. 
;
_shelx_estimated_absorpt_t_min 0.981
_shelx_estimated_absorpt_t_max 0.988
_shelxl_version_number 2013-4

loop_
_space_group_symop_operation_xyz
'x, y, z'
'-x, y+1/2, -z+1/2'
'-x, -y, -z'
'x, -y-1/2, z-1/2'

loop_
_atom_site_label
_atom_site_type_symbol
_atom_site_fract_x
_atom_site_fract_y
_atom_site_fract_z
_atom_site_U_iso_or_equiv
_atom_site_adp_type
_atom_site_occupancy
_atom_site_site_symmetry_order
_atom_site_calc_flag
_atom_site_refinement_flags_posn
_atom_site_refinement_flags_adp
N1 N 0.24528(8) 0.19385(15) 0.15206(10) 0.0194(3) Uani 1 1 d . .
O1 O 0.24491(8) 0.81036(13) 0.14082(10) 0.0307(3) Uani 1 1 d . .
C1 C 0.18712(10) 0.25541(18) 0.07067(12) 0.0186(3) Uani 1 1 d . .
C2 C 0.13576(10) 0.15730(19) -0.00537(13) 0.0227(3) Uani 1 1 d . .
H2 H 0.1347 0.0289 -0.0036 0.027 Uiso 1 1 calc R U
C3 C 0.08650(11) 0.2512(2) -0.08316(13) 0.0246(3) Uani 1 1 d . .
C4 C 0.08807(10) 0.4420(2) -0.08199(13) 0.0258(3) Uani 1 1 d . .
H4 H 0.0539 0.5058 -0.1356 0.031 Uiso 1 1 calc R U
C5 C 0.13740(10) 0.53924(19) -0.00574(12) 0.0219(3) Uani 1 1 d . .
H5 H 0.1360 0.6677 -0.0060 0.026 Uiso 1 1 calc R U
C6 C 0.18954(10) 0.44589(18) 0.07196(12) 0.0180(3) Uani 1 1 d . .
C7 C 0.25063(9) 0.49734(17) 0.16022(12) 0.0176(3) Uani 1 1 d . .
C8 C 0.28485(10) 0.33639(17) 0.20482(12) 0.0175(3) Uani 1 1 d . .
C9 C 0.35873(10) 0.30806(17) 0.28686(12) 0.0177(3) Uani 1 1 d . .
C10 C 0.44488(11) 0.40141(19) 0.28054(13) 0.0233(3) Uani 1 1 d . .
H10 H 0.4563 0.4791 0.2219 0.028 Uiso 1 1 calc R U
C11 C 0.51339(11) 0.3814(2) 0.35898(14) 0.0280(4) Uani 1 1 d . .
H11 H 0.5714 0.4464 0.3545 0.034 Uiso 1 1 calc R U
C12 C 0.49778(12) 0.2666(2) 0.44426(13) 0.0291(4) Uani 1 1 d . .
H12 H 0.5449 0.2531 0.4983 0.035 Uiso 1 1 calc R U
C13 C 0.41375(11) 0.1720(2) 0.45032(13) 0.0262(3) Uani 1 1 d . .
H13 H 0.4034 0.0925 0.5084 0.031 Uiso 1 1 calc R U
C14 C 0.34423(11) 0.19213(18) 0.37226(12) 0.0210(3) Uani 1 1 d . .
H14 H 0.2865 0.1265 0.3771 0.025 Uiso 1 1 calc R U
C15 C 0.26396(10) 0.68065(18) 0.19904(13) 0.0205(3) Uani 1 1 d . .
C16 C 0.29436(12) 0.7163(2) 0.31202(14) 0.0298(4) Uani 1 1 d . .
H16A H 0.3610 0.7538 0.3137 0.045 Uiso 1 1 calc R U
H16B H 0.2869 0.6058 0.3541 0.045 Uiso 1 1 calc R U
H16C H 0.2550 0.8126 0.3419 0.045 Uiso 1 1 calc R U
C17 C 0.03180(12) 0.1534(2) -0.16934(14) 0.0343(4) Uani 1 1 d . .
H17A H 0.0312 0.0235 -0.1539 0.051 Uiso 1 1 calc R U
H17B H 0.0621 0.1743 -0.2380 0.051 Uiso 1 1 calc R U
H17C H -0.0335 0.1989 -0.1721 0.051 Uiso 1 1 calc R U
H1N H 0.2578(12) 0.072(3) 0.1611(14) 0.039(5) Uiso 1 1 d . .

loop_
_atom_site_aniso_label
_atom_site_aniso_U_11
_atom_site_aniso_U_22
_atom_site_aniso_U_33
_atom_site_aniso_U_23
_atom_site_aniso_U_13
_atom_site_aniso_U_12
N1 0.0253(6) 0.0113(5) 0.0215(7) -0.0003(5) -0.0040(5) -0.0004(5)
O1 0.0358(6) 0.0139(5) 0.0421(8) 0.0027(5) -0.0108(5) 0.0006(4)
C1 0.0200(7) 0.0154(6) 0.0203(8) 0.0014(6) -0.0004(6) -0.0008(5)
C2 0.0256(7) 0.0176(7) 0.0250(9) -0.0024(6) -0.0012(6) -0.0033(6)
C3 0.0207(7) 0.0313(8) 0.0216(9) -0.0016(7) -0.0024(6) -0.0031(6)
C4 0.0225(7) 0.0305(8) 0.0242(9) 0.0050(7) -0.0042(6) 0.0039(6)
C5 0.0228(7) 0.0190(7) 0.0241(9) 0.0031(6) 0.0000(6) 0.0025(6)
C6 0.0199(7) 0.0147(6) 0.0196(8) 0.0010(6) 0.0009(6) 0.0009(5)
C7 0.0198(7) 0.0121(6) 0.0208(8) 0.0005(6) 0.0010(6) -0.0001(5)
C8 0.0204(7) 0.0143(6) 0.0177(8) 0.0004(5) 0.0011(6) 0.0013(5)
C9 0.0220(7) 0.0126(6) 0.0186(8) -0.0022(5) -0.0003(6) 0.0021(5)
C10 0.0257(8) 0.0195(7) 0.0246(9) 0.0000(6) 0.0019(6) -0.0012(6)
C11 0.0237(8) 0.0255(8) 0.0347(10) -0.0048(7) -0.0036(7) -0.0008(6)
C12 0.0314(9) 0.0292(8) 0.0264(10) -0.0055(7) -0.0091(7) 0.0073(7)
C13 0.0364(9) 0.0226(7) 0.0197(8) 0.0021(6) -0.0014(7) 0.0055(6)
C14 0.0255(7) 0.0170(7) 0.0204(8) 0.0007(6) 0.0005(6) 0.0015(5)
C15 0.0187(7) 0.0150(7) 0.0277(9) -0.0020(6) 0.0005(6) 0.0007(5)
C16 0.0403(10) 0.0193(7) 0.0298(10) -0.0071(7) 0.0035(7) -0.0007(7)
C17 0.0318(9) 0.0434(10) 0.0275(10) -0.0044(8) -0.0088(7) -0.0058(8)

loop_
_atom_type_symbol
_atom_type_description
_atom_type_scat_dispersion_real
_atom_type_scat_dispersion_imag
_atom_type_scat_source
C C 0.0033 0.0016 'International Tables Vol C Tables 4.2.6.8 and 6.1.1.4'
H H 0.0000 0.0000 'International Tables Vol C Tables 4.2.6.8 and 6.1.1.4'
N N 0.0061 0.0033 'International Tables Vol C Tables 4.2.6.8 and 6.1.1.4'
O O 0.0106 0.0060 'International Tables Vol C Tables 4.2.6.8 and 6.1.1.4'

loop_
_geom_angle_atom_site_label_1
_geom_angle_atom_site_label_2
_geom_angle_atom_site_label_3
_geom_angle
C8 N1 C1 110.02(12)
C8 N1 H1N 128.1(11)
C1 N1 H1N 121.5(11)
N1 C1 C2 129.43(13)
N1 C1 C6 107.86(12)
C2 C1 C6 122.66(14)
C3 C2 C1 118.48(14)
C3 C2 H2 120.8
C1 C2 H2 120.8
C2 C3 C4 119.19(14)
C2 C3 C17 121.16(15)
C4 C3 C17 119.65(15)
C5 C4 C3 122.41(15)
C5 C4 H4 118.8
C3 C4 H4 118.8
C4 C5 C6 119.01(14)
C4 C5 H5 120.5
C6 C5 H5 120.5
C5 C6 C1 118.23(14)
C5 C6 C7 135.18(13)
C1 C6 C7 106.59(12)
C8 C7 C6 106.45(12)
C8 C7 C15 128.06(14)
C6 C7 C15 125.21(12)
N1 C8 C7 109.01(12)
N1 C8 C9 120.92(12)
C7 C8 C9 129.77(12)
C14 C9 C10 118.88(14)
C14 C9 C8 121.31(13)
C10 C9 C8 119.80(13)
C11 C10 C9 120.44(15)
C11 C10 H10 119.8
C9 C10 H10 119.8
C10 C11 C12 120.15(15)
C10 C11 H11 119.9
C12 C11 H11 119.9
C13 C12 C11 119.81(15)
C13 C12 H12 120.1
C11 C12 H12 120.1
C12 C13 C14 120.47(15)
C12 C13 H13 119.8
C14 C13 H13 119.8
C13 C14 C9 120.24(14)
C13 C14 H14 119.9
C9 C14 H14 119.9
O1 C15 C7 119.95(14)
O1 C15 C16 118.84(13)
C7 C15 C16 121.07(13)
C15 C16 H16A 109.5
C15 C16 H16B 109.5
H16A C16 H16B 109.5
C15 C16 H16C 109.5
H16A C16 H16C 109.5
H16B C16 H16C 109.5
C3 C17 H17A 109.5
C3 C17 H17B 109.5
H17A C17 H17B 109.5
C3 C17 H17C 109.5
H17A C17 H17C 109.5
H17B C17 H17C 109.5

loop_
_geom_bond_atom_site_label_1
_geom_bond_atom_site_label_2
_geom_bond_distance
N1 C8 1.3614(18)
N1 C1 1.3812(19)
N1 H1N 0.926(19)
O1 C15 1.2342(17)
C1 C2 1.396(2)
C1 C6 1.4088(19)
C2 C3 1.380(2)
C2 H2 0.9500
C3 C4 1.411(2)
C3 C17 1.507(2)
C4 C5 1.380(2)
C4 H4 0.9500
C5 C6 1.398(2)
C5 H5 0.9500
C6 C7 1.448(2)
C7 C8 1.3989(18)
C7 C15 1.4521(18)
C8 C9 1.473(2)
C9 C14 1.391(2)
C9 C10 1.400(2)
C10 C11 1.380(2)
C10 H10 0.9500
C11 C12 1.387(2)
C11 H11 0.9500
C12 C13 1.378(2)
C12 H12 0.9500
C13 C14 1.387(2)
C13 H13 0.9500
C14 H14 0.9500
C15 C16 1.503(2)
C16 H16A 0.9800
C16 H16B 0.9800
C16 H16C 0.9800
C17 H17A 0.9800
C17 H17B 0.9800
C17 H17C 0.9800

loop_
_geom_hbond_atom_site_label_D
_geom_hbond_atom_site_label_H
_geom_hbond_atom_site_label_A
_geom_hbond_distance_DH
_geom_hbond_distance_HA
_geom_hbond_distance_DA
_geom_hbond_angle_DHA
_geom_hbond_site_symmetry_A
N1 H1N O1 0.926(19) 1.959(19) 2.8389(16) 158.2(16) 1_545

loop_
_geom_torsion_atom_site_label_1
_geom_torsion_atom_site_label_2
_geom_torsion_atom_site_label_3
_geom_torsion_atom_site_label_4
_geom_torsion
C8 N1 C1 C2 177.32(15)
C8 N1 C1 C6 -0.21(16)
N1 C1 C2 C3 -176.31(15)
C6 C1 C2 C3 0.9(2)
C1 C2 C3 C4 -1.3(2)
C1 C2 C3 C17 178.34(14)
C2 C3 C4 C5 0.1(2)
C17 C3 C4 C5 -179.50(15)
C3 C4 C5 C6 1.5(2)
C4 C5 C6 C1 -1.8(2)
C4 C5 C6 C7 177.83(15)
N1 C1 C6 C5 178.40(13)
C2 C1 C6 C5 0.7(2)
N1 C1 C6 C7 -1.32(16)
C2 C1 C6 C7 -179.06(13)
C5 C6 C7 C8 -177.32(16)
C1 C6 C7 C8 2.33(16)
C5 C6 C7 C15 8.4(3)
C1 C6 C7 C15 -171.94(13)
C1 N1 C8 C7 1.74(16)
C1 N1 C8 C9 -172.53(13)
C6 C7 C8 N1 -2.50(16)
C15 C7 C8 N1 171.54(13)
C6 C7 C8 C9 171.10(14)
C15 C7 C8 C9 -14.9(2)
N1 C8 C9 C14 -54.01(19)
C7 C8 C9 C14 133.04(15)
N1 C8 C9 C10 127.14(15)
C7 C8 C9 C10 -45.8(2)
C14 C9 C10 C11 -1.3(2)
C8 C9 C10 C11 177.57(14)
C9 C10 C11 C12 0.8(2)
C10 C11 C12 C13 0.2(2)
C11 C12 C13 C14 -0.6(2)
C12 C13 C14 C9 0.1(2)
C10 C9 C14 C13 0.9(2)
C8 C9 C14 C13 -177.97(13)
C8 C7 C15 O1 166.24(14)
C6 C7 C15 O1 -20.8(2)
C8 C7 C15 C16 -18.0(2)
C6 C7 C15 C16 154.96(14)
